data_2207679
loop_
_publ_author_name
'Wei-Ming Xu'
'Xiu-Rong Hu'
'Jian-Ming Gu'

_publ_section_title
;
 4-(2-Nitrovinyl)-2,3,6,7-tetrahydrobenzo[1,2-<i>b</i>;4,5-<i>b</i>']difuran
;
_journal_coeditor_code WK6067
_journal_issue 12
_journal_name_full 'Acta Crystallographica Section E'
_journal_page_first o4351
_journal_page_last o4352
_journal_paper_doi 10.1107/S1600536805038493
_journal_volume 61
_journal_year 2005
_chemical_formula_iupac 'C12 H11 N O4'
_chemical_formula_moiety 'C12 H11 N O4'
_chemical_formula_sum 'C12 H11 N O4'
_chemical_formula_weight 233.22
_chemical_name_systematic
;
4-(2-Nitrovinyl)-2,3,6,7-tetrahydrobenzo[1,2-b;4,5-b']difuran
;
_space_group_IT_number 14
_symmetry_cell_setting monoclinic
_symmetry_space_group_name_Hall '-P 2yn'
_symmetry_space_group_name_H-M 'P 1 21/n 1'
_cell_angle_alpha 90.0000
_cell_angle_beta 90.08(3)
_cell_angle_gamma 90.0000
_cell_formula_units_Z 4
_cell_length_a 10.220(9)
_cell_length_b 9.204(6)
_cell_length_c 11.386(7)
_cell_measurement_reflns_used 5880
_cell_measurement_temperature 296.0(10)
_cell_measurement_theta_max 27.6
_cell_measurement_theta_min 3.5
_cell_volume 1071.0(13)
_computing_cell_refinement PROCESS-AUTO
_computing_data_collection 'PROCESS-AUTO (Rigaku, 1998)'
_computing_data_reduction 'CrystalStructure (Rigaku/MSC, 2004)'
_computing_molecular_graphics 'Ortep-3 for Windows (Farrugia, 1997)'
_computing_publication_material CrystalStructure
_computing_structure_refinement 'CRYSTALS (Betteridge <i>et al.</i>,  2003)'
_computing_structure_solution 'SIR97 (Altomare <i>et al.</i>,  1999)'
_diffrn_detector_area_resol_mean 10.00
_diffrn_measured_fraction_theta_full 0.981
_diffrn_measured_fraction_theta_max 0.981
_diffrn_measurement_device_type 'Rigaku R-AXIS RAPID'
_diffrn_measurement_method \w
_diffrn_radiation_type 'Mo K\a'
_diffrn_radiation_wavelength 0.71075
_diffrn_reflns_av_R_equivalents 0.048
_diffrn_reflns_limit_h_max 13
_diffrn_reflns_limit_h_min -13
_diffrn_reflns_limit_k_max 11
_diffrn_reflns_limit_k_min -11
_diffrn_reflns_limit_l_max 13
_diffrn_reflns_limit_l_min -14
_diffrn_reflns_number 9923
_diffrn_reflns_theta_full 27.48
_diffrn_reflns_theta_max 27.48
_exptl_absorpt_coefficient_mu 0.110
_exptl_absorpt_correction_type none
_exptl_crystal_colour red
_exptl_crystal_density_diffrn 1.446
_exptl_crystal_density_method 'not measured'
_exptl_crystal_description prism
_exptl_crystal_F_000 488.00
_exptl_crystal_size_max 0.30
_exptl_crystal_size_mid 0.20
_exptl_crystal_size_min 0.10
_refine_diff_density_max 0.40
_refine_diff_density_min -0.36
_refine_ls_extinction_coef 161(15)
_refine_ls_extinction_method 'Larson (1970)'
_refine_ls_goodness_of_fit_ref 1.005
_refine_ls_hydrogen_treatment constr
_refine_ls_number_parameters 155
_refine_ls_number_reflns 2396
_refine_ls_R_factor_gt 0.0447
_refine_ls_shift/su_max 0.0000
_refine_ls_structure_factor_coef Fsqd
_refine_ls_weighting_details 'w = 1/[0.0001Fo^2^ + 0.92\s(Fo^2^)]/(4Fo^2^)'
_refine_ls_weighting_scheme calc
_refine_ls_wR_factor_ref 0.1019
_reflns_number_gt 949
_reflns_number_total 2396
_reflns_threshold_expression F^2^>2.0\s(F^2^)
_cod_data_source_file wk6067.cif
_cod_data_source_block I
_cod_original_sg_symbol_H-M 'P 21/n'
_cod_database_code 2207679
_cod_database_fobs_code 2207679

loop_
_symmetry_equiv_pos_site_id
_symmetry_equiv_pos_as_xyz
1 +X,+Y,+Z
2 1/2-X,1/2+Y,1/2-Z
3 -X,-Y,-Z
4 1/2+X,1/2-Y,1/2+Z

loop_
_atom_site_label
_atom_site_fract_x
_atom_site_fract_y
_atom_site_fract_z
_atom_site_U_iso_or_equiv
_atom_site_adp_type
_atom_site_calc_flag
_atom_site_refinement_flags
_atom_site_occupancy
_atom_site_type_symbol
O1 0.48223(14) 0.44117(17) 0.26108(11) 0.0633(5) Uani d . 1.00 O
O2 0.09195(17) 0.62119(19) 0.55278(14) 0.0800(6) Uani d . 1.00 O
O3 0.59403(16) 0.07866(17) 0.59434(12) 0.0695(5) Uani d . 1.00 O
O4 0.70896(18) 0.05862(19) 0.43530(13) 0.0845(6) Uani d . 1.00 O
N1 0.62045(19) 0.1148(2) 0.49311(17) 0.0600(6) Uani d . 1.00 N
C1 0.3650(2) 0.4082(2) 0.44643(16) 0.0474(6) Uani d . 1.00 C
C2 0.3835(2) 0.4785(2) 0.33819(17) 0.0508(6) Uani d . 1.00 C
C3 0.4655(2) 0.5331(3) 0.1565(2) 0.0842(9) Uani d . 1.00 C
C4 0.3569(2) 0.6404(2) 0.18072(19) 0.0728(8) Uani d . 1.00 C
C5 0.3062(2) 0.5918(2) 0.29823(18) 0.0559(7) Uani d . 1.00 C
C6 0.2053(2) 0.6441(2) 0.3665(2) 0.0658(8) Uani d . 1.00 C
C7 0.1872(2) 0.5781(2) 0.4747(2) 0.0595(7) Uani d . 1.00 C
C8 0.1177(2) 0.5426(3) 0.6607(2) 0.0853(9) Uani d . 1.00 C
C9 0.2087(2) 0.4159(2) 0.63085(19) 0.0669(7) Uani d . 1.00 C
C10 0.2619(2) 0.4633(2) 0.51358(17) 0.0512(6) Uani d . 1.00 C
C11 0.4460(2) 0.2908(2) 0.49053(16) 0.0508(6) Uani d . 1.00 C
C12 0.5466(2) 0.2288(2) 0.43634(17) 0.0549(7) Uani d . 1.00 C
H32 0.4419 0.4729 0.0898 0.101 Uiso c R 1.00 H
H31 0.5463 0.5842 0.1397 0.101 Uiso c R 1.00 H
H42 0.2891 0.6357 0.1212 0.087 Uiso c R 1.00 H
H41 0.3907 0.7387 0.1852 0.087 Uiso c R 1.00 H
H6 0.1522 0.7201 0.3414 0.079 Uiso c R 1.00 H
H82 0.0361 0.5052 0.6920 0.102 Uiso c R 1.00 H
H81 0.1585 0.6057 0.7183 0.103 Uiso c R 1.00 H
H92 0.1618 0.3246 0.6242 0.080 Uiso c R 1.00 H
H91 0.2787 0.4058 0.6879 0.080 Uiso c R 1.00 H
H11 0.4268 0.2551 0.5649 0.061 Uiso c R 1.00 H
H12 0.5684 0.2598 0.3611 0.066 Uiso c R 1.00 H

loop_
_atom_site_aniso_label
_atom_site_aniso_U_11
_atom_site_aniso_U_22
_atom_site_aniso_U_33
_atom_site_aniso_U_12
_atom_site_aniso_U_13
_atom_site_aniso_U_23
O1 0.0695(11) 0.0750(11) 0.0455(7) -0.0025(8) 0.0062(7) 0.0068(7)
O2 0.0704(12) 0.0795(13) 0.0900(11) 0.0136(10) 0.0123(10) -0.0064(9)
O3 0.0819(12) 0.0653(10) 0.0612(9) 0.0028(9) -0.0012(8) 0.0089(8)
O4 0.0719(12) 0.0919(13) 0.0897(12) 0.0251(10) 0.0124(10) -0.0038(10)
N1 0.0616(14) 0.0547(12) 0.0636(12) 0.0022(11) -0.0008(10) -0.0033(10)
C1 0.0522(14) 0.0454(12) 0.0447(11) -0.0035(11) -0.0020(10) -0.0001(10)
C2 0.0507(14) 0.0563(13) 0.0455(11) -0.0080(11) 0.0006(10) -0.0062(10)
C3 0.094(2) 0.106(2) 0.0527(13) -0.0109(18) 0.0024(14) 0.0225(15)
C4 0.0784(19) 0.0751(17) 0.0649(15) -0.0147(15) -0.0111(13) 0.0190(13)
C5 0.0589(16) 0.0538(13) 0.0551(12) -0.0080(12) -0.0108(11) 0.0070(11)
C6 0.0623(17) 0.0582(15) 0.0770(16) 0.0015(13) -0.0108(13) 0.0020(12)
C7 0.0516(15) 0.0624(15) 0.0646(13) -0.0011(12) 0.0032(11) -0.0079(13)
C8 0.079(2) 0.100(2) 0.0775(17) 0.0052(17) 0.0171(15) -0.0120(16)
C9 0.0671(17) 0.0743(16) 0.0593(13) -0.0002(14) 0.0138(12) -0.0024(13)
C10 0.0519(15) 0.0514(13) 0.0505(11) -0.0025(11) 0.0025(10) -0.0036(10)
C11 0.0593(15) 0.0476(13) 0.0455(11) -0.0076(11) 0.0004(10) -0.0009(10)
C12 0.0602(16) 0.0532(14) 0.0514(12) 0.0003(12) -0.0016(11) 0.0040(10)

loop_
_atom_type_symbol
_atom_type_description
_atom_type_scat_dispersion_real
_atom_type_scat_dispersion_imag
_atom_type_scat_source
C C 0.003 0.002
;
International Tables for Crystallography
(1992, Vol. C, Tables 4.2.6.8 and 6.1.1.4)
;
H H 0.000 0.000
;
International Tables for Crystallography
(1992, Vol. C, Table 6.1.1.4)
;
O O 0.011 0.006
;
International Tables for Crystallography
(1992, Vol. C, Tables 4.2.6.8 and 6.1.1.4)
;
N N 0.006 0.003
;
International Tables for Crystallography
(1992, Vol. C, Tables 4.2.6.8 and 6.1.1.4)
;

loop_
_geom_angle_atom_site_label_1
_geom_angle_atom_site_label_2
_geom_angle_atom_site_label_3
_geom_angle
C2 O1 C3 106.68(17)
C7 O2 C8 106.00(18)
O3 N1 O4 123.28(18)
O3 N1 C12 120.05(18)
O4 N1 C12 116.67(18)
C2 C1 C10 114.50(18)
C2 C1 C11 124.71(18)
C10 C1 C11 120.76(17)
O1 C2 C1 122.82(18)
O1 C2 C5 113.28(17)
C1 C2 C5 123.90(19)
O1 C3 C4 108.26(18)
C3 C4 C5 102.79(19)
C2 C5 C4 108.65(19)
C2 C5 C6 120.30(19)
C4 C5 C6 131.0(2)
C5 C6 C7 116.6(2)
O2 C7 C6 122.8(2)
O2 C7 C10 113.89(19)
C6 C7 C10 123.3(2)
O2 C8 C9 107.55(19)
C8 C9 C10 101.31(18)
C1 C10 C7 121.37(18)
C1 C10 C9 130.70(19)
C7 C10 C9 107.91(19)
C1 C11 C12 126.94(18)
N1 C12 C11 120.55(18)
O1 C3 H32 109.5
O1 C3 H31 109.9
C4 C3 H32 109.5
C4 C3 H31 110.2
H32 C3 H31 109.5
C3 C4 H42 111.6
C3 C4 H41 110.9
C5 C4 H42 111.2
C5 C4 H41 110.8
H42 C4 H41 109.5
C5 C6 H6 121.7
C7 C6 H6 121.7
O2 C8 H82 109.5
O2 C8 H81 110.5
C9 C8 H82 109.5
C9 C8 H81 110.2
H82 C8 H81 109.5
C8 C9 H92 112.2
C8 C9 H91 111.8
C10 C9 H92 111.1
C10 C9 H91 110.8
H92 C9 H91 109.5
C1 C11 H11 117.3
C12 C11 H11 115.8
N1 C12 H12 120.6
C11 C12 H12 118.8

loop_
_geom_bond_atom_site_label_1
_geom_bond_atom_site_label_2
_geom_bond_distance
_geom_bond_publ_flag
O1 C2 1.382(2) y
O1 C3 1.471(2) y
O2 C7 1.378(2) y
O2 C8 1.450(3) y
O3 N1 1.230(2) ?
O4 N1 1.233(2) ?
N1 C12 1.444(2) y
C1 C2 1.405(2) y
C1 C10 1.398(2) ?
C1 C11 1.450(2) ?
C2 C5 1.385(3) ?
C3 C4 1.511(3) ?
C4 C5 1.504(3) ?
C5 C6 1.380(3) ?
C6 C7 1.386(3) ?
C7 C10 1.376(3) ?
C8 C9 1.530(3) ?
C9 C10 1.507(2) ?
C11 C12 1.329(3) ?
C3 H32 0.970 ?
C3 H31 0.970 ?
C4 H42 0.970 ?
C4 H41 0.970 ?
C6 H6 0.930 ?
C8 H82 0.970 ?
C8 H81 0.970 ?
C9 H92 0.970 ?
C9 H91 0.970 ?
C11 H11 0.930 ?
C12 H12 0.930 ?

loop_
_geom_contact_atom_site_label_1
_geom_contact_atom_site_label_2
_geom_contact_distance
_geom_contact_site_symmetry_2
O2 O2 3.154(2) 3_566
O2 O4 3.584(2) 3_666
O2 C4 3.566(3) 4_465
O2 C7 3.406(2) 3_566
O2 C8 3.572(3) 3_566
O3 O3 3.224(2) 3_656
O3 O4 3.361(2) 3_656
O3 N1 2.994(2) 3_656
O3 C4 3.499(2) 4_555
O3 C5 3.425(2) 3_666
O3 C5 3.541(2) 4_555
O3 C6 3.304(2) 3_666
O3 C8 3.548(3) 2_546
O3 C11 3.559(2) 3_656
O3 C12 3.193(2) 3_656
O4 O2 3.584(2) 3_666
O4 O3 3.361(2) 3_656
O4 C3 3.497(3) 2_645
O4 C8 3.391(3) 4_554
O4 C9 3.474(2) 4_554
N1 O3 2.994(2) 3_656
N1 N1 3.249(2) 3_656
N1 C6 3.262(3) 3_666
N1 C7 3.462(2) 3_666
C1 C1 3.457(2) 3_666
C1 C11 3.452(2) 3_666
C2 C11 3.367(2) 3_666
C3 O4 3.497(3) 2_655
C4 O2 3.566(3) 4_564
C4 O3 3.499(2) 4_454
C5 O3 3.425(2) 3_666
C5 O3 3.541(2) 4_454
C6 O3 3.304(2) 3_666
C6 N1 3.262(3) 3_666
C6 C12 3.580(3) 3_666
C7 O2 3.406(2) 3_566
C7 N1 3.462(2) 3_666
C7 C12 3.402(3) 3_666
C8 O2 3.572(3) 3_566
C8 O3 3.548(3) 2_556
C8 O4 3.391(3) 4_455
C9 O4 3.474(2) 4_455
C10 C12 3.490(3) 3_666
C11 O3 3.559(2) 3_656
C11 C1 3.452(2) 3_666
C11 C2 3.367(2) 3_666
C12 O3 3.193(2) 3_656
C12 C6 3.580(3) 3_666
C12 C7 3.402(3) 3_666
C12 C10 3.490(3) 3_666
O1 H6 2.717 2_545
O1 H92 3.434 4_554
O1 H91 2.879 3_666
O1 H11 3.549 3_666
O2 H31 2.924 4_465
O2 H41 2.859 4_465
O2 H82 3.291 3_566
O2 H92 3.320 3_566
O3 H32 3.587 4_555
O3 H42 2.821 4_555
O3 H41 3.025 3_666
O3 H6 3.269 3_666
O3 H82 2.855 2_546
O3 H81 3.360 2_546
O3 H11 3.574 3_656
O3 H12 3.566 3_656
O4 H32 2.973 4_555
O4 H31 2.654 2_645
O4 H42 2.889 4_555
O4 H6 3.552 3_666
O4 H82 3.335 4_554
O4 H81 2.942 4_554
O4 H91 2.925 4_554
O4 H11 3.204 3_656
N1 H32 3.556 4_555
N1 H42 3.226 4_555
N1 H6 3.353 3_666
N1 H11 3.502 3_656
C1 H42 3.059 2_545
C1 H41 3.391 2_545
C2 H41 3.577 2_545
C2 H6 3.157 2_545
C2 H11 3.314 3_666
C3 H32 2.962 3_665
C3 H31 3.543 3_665
C3 H6 3.122 2_545
C3 H91 3.206 3_666
C5 H11 3.442 3_666
C6 H32 3.416 2_555
C6 H82 2.901 3_566
C7 H82 3.064 3_566
C7 H12 3.457 3_666
C8 H31 3.520 4_465
C8 H41 3.084 4_465
C9 H81 3.597 2_546
C9 H12 3.399 4_455
C10 H42 3.423 2_545
C10 H41 3.438 2_545
C10 H12 3.396 3_666
C11 H42 3.069 2_545
C12 H42 3.596 2_545
C12 H82 3.520 4_554
H32 O3 3.587 4_454
H32 O4 2.973 4_454
H32 N1 3.556 4_454
H32 C3 2.962 3_665
H32 C6 3.416 2_545
H32 H32 2.419 3_665
H32 H31 2.668 3_665
H32 H6 2.637 2_545
H32 H92 3.564 4_554
H31 O2 2.924 4_564
H31 O4 2.654 2_655
H31 C3 3.543 3_665
H31 C8 3.520 4_564
H31 H32 2.668 3_665
H31 H81 3.203 4_564
H31 H91 2.656 3_666
H42 O3 2.821 4_454
H42 O4 2.889 4_454
H42 N1 3.226 4_454
H42 C1 3.059 2_555
H42 C10 3.423 2_555
H42 C11 3.069 2_555
H42 C12 3.596 2_555
H42 H92 3.329 2_555
H42 H11 3.249 2_555
H41 O2 2.859 4_564
H41 O3 3.025 3_666
H41 C1 3.391 2_555
H41 C2 3.577 2_555
H41 C8 3.084 4_564
H41 C10 3.438 2_555
H41 H82 2.787 4_564
H41 H81 3.111 4_564
H41 H11 3.400 3_666
H6 O1 2.717 2_555
H6 O3 3.269 3_666
H6 O4 3.552 3_666
H6 N1 3.353 3_666
H6 C2 3.157 2_555
H6 C3 3.122 2_555
H6 H32 2.637 2_555
H6 H82 2.855 3_566
H6 H92 3.260 3_566
H6 H12 3.243 2_555
H82 O2 3.291 3_566
H82 O3 2.855 2_556
H82 O4 3.335 4_455
H82 C6 2.901 3_566
H82 C7 3.064 3_566
H82 C12 3.520 4_455
H82 H41 2.787 4_465
H82 H6 2.855 3_566
H82 H12 3.124 4_455
H81 O3 3.360 2_556
H81 O4 2.942 4_455
H81 C9 3.597 2_556
H81 H31 3.203 4_465
H81 H41 3.111 4_465
H81 H92 3.262 2_556
H81 H91 3.030 2_556
H81 H11 2.958 2_556
H81 H12 3.185 3_666
H92 O1 3.434 4_455
H92 O2 3.320 3_566
H92 H32 3.564 4_455
H92 H42 3.329 2_545
H92 H6 3.260 3_566
H92 H81 3.262 2_546
H92 H12 2.966 4_455
H91 O1 2.879 3_666
H91 O4 2.925 4_455
H91 C3 3.206 3_666
H91 H31 2.656 3_666
H91 H81 3.030 2_546
H91 H12 3.497 3_666
H91 H12 3.293 4_455
H11 O1 3.549 3_666
H11 O3 3.574 3_656
H11 O4 3.204 3_656
H11 N1 3.502 3_656
H11 C2 3.314 3_666
H11 C5 3.442 3_666
H11 H42 3.249 2_545
H11 H41 3.400 3_666
H11 H81 2.958 2_546
H12 O3 3.566 3_656
H12 C7 3.457 3_666
H12 C9 3.399 4_554
H12 C10 3.396 3_666
H12 H6 3.243 2_545
H12 H82 3.124 4_554
H12 H81 3.185 3_666
H12 H92 2.966 4_554
H12 H91 3.497 3_666
H12 H91 3.293 4_554

loop_
_geom_torsion_atom_site_label_1
_geom_torsion_atom_site_label_2
_geom_torsion_atom_site_label_3
_geom_torsion_atom_site_label_4
_geom_torsion
C2 O1 C3 C4 5.7(2)
C3 O1 C2 C1 177.2(2)
C3 O1 C2 C5 -3.2(2)
C7 O2 C8 C9 -17.0(2)
C8 O2 C7 C6 -171.3(2)
C8 O2 C7 C10 9.1(2)
O3 N1 C12 C11 -3.2(3)
O4 N1 C12 C11 177.1(2)
C2 C1 C10 C7 -0.5(3)
C2 C1 C10 C9 177.9(2)
C10 C1 C2 O1 178.60(18)
C10 C1 C2 C5 -1.0(3)
C2 C1 C11 C12 -1.9(3)
C11 C1 C2 O1 0.5(3)
C11 C1 C2 C5 -179.1(2)
C10 C1 C11 C12 -179.8(2)
C11 C1 C10 C7 177.6(2)
C11 C1 C10 C9 -3.9(3)
O1 C2 C5 C4 -0.6(2)
O1 C2 C5 C6 -178.5(2)
C1 C2 C5 C4 179.0(2)
C1 C2 C5 C6 1.2(3)
O1 C3 C4 C5 -5.8(2)
C3 C4 C5 C2 4.0(2)
C3 C4 C5 C6 -178.5(2)
C2 C5 C6 C7 0.2(3)
C4 C5 C6 C7 -177.1(2)
C5 C6 C7 O2 178.7(2)
C5 C6 C7 C10 -1.7(3)
O2 C7 C10 C1 -178.41(19)
O2 C7 C10 C9 2.8(2)
C6 C7 C10 C1 2.0(3)
C6 C7 C10 C9 -176.8(2)
O2 C8 C9 C10 17.9(2)
C8 C9 C10 C1 168.8(2)
C8 C9 C10 C7 -12.6(2)
C1 C11 C12 N1 178.40(19)
